data_7008212
loop_
_publ_author_name
'Crause, Chantelle'
'G\"orls, Helmar'
'Lotz, Simon'

_publ_section_title
;
 Binuclear biscarbene complexes of furan.
;
_journal_issue 9
_journal_name_full 'Dalton transactions (Cambridge, England : 2003)'
_journal_page_first 1649
_journal_page_last 1657
_journal_paper_doi 10.1039/b419148j
_journal_year 2005
_chemical_formula_sum 'C22 H22 Cr O9'
_chemical_formula_weight 482.40
_chemical_name_systematic
;
?
;
_space_group_IT_number 2
_symmetry_cell_setting triclinic
_symmetry_space_group_name_Hall '-P 1'
_symmetry_space_group_name_H-M 'P -1'
_atom_sites_solution_hydrogens geom
_atom_sites_solution_primary direct
_atom_sites_solution_secondary difmap
_audit_creation_method SHELXL-97
_cell_angle_alpha 88.52(1)
_cell_angle_beta 78.24(2)
_cell_angle_gamma 86.29(2)
_cell_formula_units_Z 2
_cell_length_a 7.569(2)
_cell_length_b 10.524(3)
_cell_length_c 14.093(4)
_cell_measurement_temperature 183(2)
_cell_volume 1096.6(5)
_computing_cell_refinement DENZO
_computing_data_collection COLLECT
_computing_data_reduction DENZO
_computing_molecular_graphics SHELXTL/PC
_computing_publication_material SHELXL-97
_computing_structure_refinement 'SHELXL-97 (Sheldrick, 1997)'
_computing_structure_solution 'SHELXS-97 (Sheldrick, 1990)'
_diffrn_ambient_temperature 183(2)
_diffrn_measured_fraction_theta_full 0.916
_diffrn_measured_fraction_theta_max 0.916
_diffrn_measurement_device_type KappaCCD
_diffrn_measurement_method '(phi- + omega-scan)'
_diffrn_radiation_monochromator graphite
_diffrn_radiation_source 'fine-focus sealed tube'
_diffrn_radiation_type MoK\a
_diffrn_radiation_wavelength 0.71073
_diffrn_reflns_av_R_equivalents 0.0472
_diffrn_reflns_av_sigmaI/netI 0.0743
_diffrn_reflns_limit_h_max 7
_diffrn_reflns_limit_h_min -7
_diffrn_reflns_limit_k_max 10
_diffrn_reflns_limit_k_min -10
_diffrn_reflns_limit_l_max 14
_diffrn_reflns_limit_l_min -14
_diffrn_reflns_number 3571
_diffrn_reflns_theta_full 21.05
_diffrn_reflns_theta_max 21.05
_diffrn_reflns_theta_min 2.42
_exptl_absorpt_coefficient_mu 0.573
_exptl_absorpt_correction_type none
_exptl_crystal_colour orange
_exptl_crystal_density_diffrn 1.461
_exptl_crystal_density_method 'not measured'
_exptl_crystal_description prism
_exptl_crystal_F_000 500
_exptl_crystal_size_max 0.09
_exptl_crystal_size_mid 0.08
_exptl_crystal_size_min 0.07
_refine_diff_density_max 0.251
_refine_diff_density_min -0.295
_refine_diff_density_rms 0.060
_refine_ls_extinction_method none
_refine_ls_goodness_of_fit_ref 1.106
_refine_ls_hydrogen_treatment mixed
_refine_ls_matrix_type full
_refine_ls_number_parameters 289
_refine_ls_number_reflns 2175
_refine_ls_number_restraints 0
_refine_ls_restrained_S_all 1.106
_refine_ls_R_factor_all 0.0821
_refine_ls_R_factor_gt 0.0550
_refine_ls_shift/su_max 0.000
_refine_ls_shift/su_mean 0.000
_refine_ls_structure_factor_coef Fsqd
_refine_ls_weighting_details 'calc w=1/[\s^2^(Fo^2^)+(0.0214P)^2^+2.9519P] where P=(Fo^2^+2Fc^2^)/3'
_refine_ls_weighting_scheme calc
_refine_ls_wR_factor_gt 0.1181
_refine_ls_wR_factor_ref 0.1373
_reflns_number_gt 1676
_reflns_number_total 2175
_reflns_threshold_expression >2sigma(I)
_cod_data_source_file b419148j.txt
_cod_data_source_block FO1544
_cod_depositor_comments
;
The following automatic conversions were performed:
'_exptl_absorpt_correction_type' value 'NONE' changed to 'none' according
to '/home/saulius/struct/CIF-dictionaries/cif_core.dic' dictionary named
'cif_core.dic' version 2.4.1 from 2010-06-29.

Automatic conversion script
Id: cif_fix_enum 1527 2010-12-29 10:47:43Z saulius 
;
_cod_original_sg_symbol_H-M P-1
_cod_database_code 7008212

loop_
_symmetry_equiv_pos_as_xyz
'x, y, z'
'-x, -y, -z'

loop_
_atom_site_label
_atom_site_type_symbol
_atom_site_fract_x
_atom_site_fract_y
_atom_site_fract_z
_atom_site_U_iso_or_equiv
_atom_site_adp_type
_atom_site_occupancy
_atom_site_symmetry_multiplicity
_atom_site_calc_flag
_atom_site_refinement_flags
_atom_site_disorder_assembly
_atom_site_disorder_group
Cr Cr 0.73364(14) 0.89455(11) 0.80524(7) 0.0367(4) Uani 1 1 d . . .
O1 O 0.8687(5) 0.7507(4) 0.5944(3) 0.0343(10) Uani 1 1 d . . .
O2 O 1.3988(5) 0.5580(4) 0.4051(3) 0.0418(12) Uani 1 1 d . . .
H1O2 H 1.4625 0.5977 0.4437 0.063 Uiso 1 1 d . . .
O3 O 0.6683(5) 0.7164(4) 0.4430(3) 0.0397(11) Uani 1 1 d . . .
O4 O 1.0971(5) 0.7377(4) 0.7860(3) 0.0404(11) Uani 1 1 d . . .
O5 O 0.6566(7) 0.6928(6) 0.9640(4) 0.0617(15) Uani 1 1 d . . .
O6 O 0.9080(7) 1.0676(5) 0.9249(4) 0.0612(15) Uani 1 1 d . . .
O7 O 0.3968(8) 1.0553(6) 0.8949(4) 0.0676(16) Uani 1 1 d . . .
O8 O 0.8130(7) 1.0692(6) 0.6281(4) 0.0649(15) Uani 1 1 d . . .
O9 O 0.4889(6) 0.7641(5) 0.6988(3) 0.0502(13) Uani 1 1 d . . .
C1 C 0.9608(8) 0.7839(6) 0.7464(4) 0.0351(16) Uani 1 1 d . . .
C2 C 1.0064(8) 0.7390(6) 0.6474(4) 0.0324(15) Uani 1 1 d . . .
C3 C 1.1613(8) 0.6837(6) 0.5923(4) 0.0361(16) Uani 1 1 d . . .
H3A H 1.2729 0.6658 0.6123 0.043 Uiso 1 1 calc R . .
C4 C 1.1243(8) 0.6580(6) 0.5000(4) 0.0339(16) Uani 1 1 d . . .
C5 C 1.2209(8) 0.6017(6) 0.4153(4) 0.0345(16) Uani 1 1 d . . .
C6 C 1.1353(8) 0.5841(6) 0.3381(4) 0.0343(16) Uani 1 1 d . . .
C7 C 0.9491(8) 0.6243(6) 0.3465(4) 0.0331(15) Uani 1 1 d . . .
C8 C 0.8518(8) 0.6825(6) 0.4308(4) 0.0321(15) Uani 1 1 d . . .
C9 C 0.9445(8) 0.6981(6) 0.5051(4) 0.0325(15) Uani 1 1 d . . .
C10 C 0.6199(10) 0.8519(7) 0.4537(5) 0.0520(19) Uani 1 1 d . . .
H10A H 0.6677 0.8836 0.5084 0.062 Uiso 1 1 calc R . .
H10B H 0.4865 0.8652 0.4697 0.062 Uiso 1 1 calc R . .
C11 C 0.6908(12) 0.9264(8) 0.3652(6) 0.074(2) Uani 1 1 d . . .
H11A H 0.6542 1.0168 0.3762 0.111 Uiso 1 1 calc R . .
H11B H 0.6422 0.8965 0.3110 0.111 Uiso 1 1 calc R . .
H11C H 0.8231 0.9154 0.3499 0.111 Uiso 1 1 calc R . .
C12 C 0.8481(8) 0.5968(7) 0.2672(4) 0.0391(17) Uani 1 1 d . . .
H12A H 0.7168 0.6040 0.2950 0.047 Uiso 1 1 calc R . .
H12B H 0.8799 0.5076 0.2465 0.047 Uiso 1 1 calc R . .
C13 C 0.8850(9) 0.6825(7) 0.1786(4) 0.0464(18) Uani 1 1 d . . .
H13A H 0.8141 0.6577 0.1319 0.070 Uiso 1 1 calc R . .
H13B H 1.0140 0.6743 0.1489 0.070 Uiso 1 1 calc R . .
H13C H 0.8508 0.7710 0.1975 0.070 Uiso 1 1 calc R . .
C14 C 1.2485(9) 0.5291(7) 0.2456(4) 0.0412(17) Uani 1 1 d . . .
H14A H 1.1675 0.4971 0.2058 0.049 Uiso 1 1 calc R . .
H14B H 1.3260 0.4558 0.2621 0.049 Uiso 1 1 calc R . .
C15 C 1.3676(9) 0.6262(8) 0.1863(5) 0.0509(19) Uani 1 1 d . . .
H15A H 1.4383 0.5861 0.1274 0.076 Uiso 1 1 calc R . .
H15B H 1.4498 0.6570 0.2249 0.076 Uiso 1 1 calc R . .
H15C H 1.2914 0.6980 0.1684 0.076 Uiso 1 1 calc R . .
C16 C 1.1180(9) 0.7667(7) 0.8834(4) 0.0462(18) Uani 1 1 d . . .
H16A H 0.9980 0.7831 0.9263 0.055 Uiso 1 1 calc R . .
H16B H 1.1874 0.8435 0.8821 0.055 Uiso 1 1 calc R . .
C17 C 1.2160(10) 0.6550(8) 0.9198(5) 0.055(2) Uani 1 1 d . . .
H17A H 1.2322 0.6717 0.9855 0.083 Uiso 1 1 calc R . .
H17B H 1.3345 0.6400 0.8770 0.083 Uiso 1 1 calc R . .
H17C H 1.1459 0.5797 0.9210 0.083 Uiso 1 1 calc R . .
C18 C 0.6861(9) 0.7720(7) 0.9061(5) 0.0398(17) Uani 1 1 d . . .
C19 C 0.8512(9) 0.9971(7) 0.8782(5) 0.0433(17) Uani 1 1 d . . .
C20 C 0.5240(10) 0.9949(8) 0.8599(5) 0.0466(18) Uani 1 1 d . . .
C21 C 0.7844(9) 1.0036(7) 0.6966(5) 0.0407(17) Uani 1 1 d . . .
C22 C 0.5886(9) 0.8086(6) 0.7379(4) 0.0349(16) Uani 1 1 d . . .

loop_
_atom_site_aniso_label
_atom_site_aniso_U_11
_atom_site_aniso_U_22
_atom_site_aniso_U_33
_atom_site_aniso_U_23
_atom_site_aniso_U_13
_atom_site_aniso_U_12
Cr 0.0380(7) 0.0404(7) 0.0329(6) -0.0031(5) -0.0097(4) -0.0030(5)
O1 0.032(3) 0.038(3) 0.034(2) -0.004(2) -0.010(2) -0.0003(19)
O2 0.034(3) 0.051(3) 0.043(2) -0.010(2) -0.012(2) 0.000(2)
O3 0.035(3) 0.044(3) 0.043(2) -0.007(2) -0.014(2) 0.000(2)
O4 0.036(3) 0.053(3) 0.035(2) -0.011(2) -0.014(2) 0.000(2)
O5 0.069(4) 0.072(4) 0.047(3) 0.018(3) -0.017(3) -0.020(3)
O6 0.090(4) 0.048(3) 0.057(3) 0.000(3) -0.036(3) -0.017(3)
O7 0.063(4) 0.074(4) 0.061(3) -0.015(3) -0.005(3) 0.020(3)
O8 0.072(4) 0.069(4) 0.055(3) 0.010(3) -0.015(3) -0.014(3)
O9 0.043(3) 0.062(3) 0.048(3) -0.006(2) -0.010(2) -0.008(2)
C1 0.034(4) 0.038(4) 0.037(4) -0.001(3) -0.012(3) -0.012(3)
C2 0.029(4) 0.041(4) 0.030(4) 0.001(3) -0.011(3) -0.007(3)
C3 0.029(4) 0.042(4) 0.040(4) 0.000(3) -0.012(3) -0.008(3)
C4 0.037(4) 0.037(4) 0.030(4) 0.000(3) -0.010(3) -0.009(3)
C5 0.031(4) 0.037(4) 0.038(4) 0.000(3) -0.011(3) -0.001(3)
C6 0.031(4) 0.039(4) 0.034(4) -0.002(3) -0.008(3) -0.003(3)
C7 0.041(4) 0.031(4) 0.030(4) 0.005(3) -0.009(3) -0.009(3)
C8 0.028(4) 0.031(4) 0.039(4) 0.001(3) -0.011(3) 0.000(3)
C9 0.034(4) 0.037(4) 0.026(4) -0.005(3) -0.006(3) -0.002(3)
C10 0.048(5) 0.058(5) 0.051(4) -0.007(4) -0.014(3) 0.009(4)
C11 0.084(6) 0.054(6) 0.074(6) 0.010(5) -0.001(5) 0.012(5)
C12 0.035(4) 0.051(5) 0.033(4) -0.005(3) -0.011(3) -0.006(3)
C13 0.042(4) 0.059(5) 0.039(4) -0.004(4) -0.011(3) 0.001(3)
C14 0.041(4) 0.049(5) 0.035(4) -0.006(3) -0.011(3) -0.004(3)
C15 0.043(4) 0.071(6) 0.038(4) 0.000(4) -0.006(3) -0.004(4)
C16 0.038(4) 0.066(5) 0.037(4) -0.011(4) -0.014(3) 0.001(4)
C17 0.048(5) 0.077(6) 0.043(4) -0.005(4) -0.016(3) 0.006(4)
C18 0.036(4) 0.050(5) 0.035(4) -0.005(4) -0.010(3) -0.006(3)
C19 0.048(4) 0.044(5) 0.039(4) 0.006(4) -0.013(3) -0.005(3)
C20 0.040(5) 0.058(5) 0.044(4) -0.004(4) -0.012(3) -0.004(4)
C21 0.046(4) 0.041(5) 0.036(4) -0.002(4) -0.012(3) -0.001(3)
C22 0.029(4) 0.041(4) 0.036(4) -0.004(3) -0.010(3) -0.001(3)

loop_
_atom_type_symbol
_atom_type_description
_atom_type_scat_dispersion_real
_atom_type_scat_dispersion_imag
_atom_type_scat_source
C C 0.0033 0.0016 'International Tables Vol C Tables 4.2.6.8 and 6.1.1.4'
H H 0.0000 0.0000 'International Tables Vol C Tables 4.2.6.8 and 6.1.1.4'
O O 0.0106 0.0060 'International Tables Vol C Tables 4.2.6.8 and 6.1.1.4'
Cr Cr 0.3209 0.6236 'International Tables Vol C Tables 4.2.6.8 and 6.1.1.4'

loop_
_geom_angle_atom_site_label_1
_geom_angle_atom_site_label_2
_geom_angle_atom_site_label_3
_geom_angle
_geom_angle_site_symmetry_1
_geom_angle_site_symmetry_3
_geom_angle_publ_flag
C22 Cr C21 87.3(3) . . ?
C22 Cr C20 87.4(3) . . ?
C21 Cr C20 92.1(3) . . ?
C22 Cr C19 172.0(3) . . ?
C21 Cr C19 91.8(3) . . ?
C20 Cr C19 84.7(3) . . ?
C22 Cr C18 88.8(3) . . ?
C21 Cr C18 174.5(3) . . ?
C20 Cr C18 91.5(3) . . ?
C19 Cr C18 92.6(3) . . ?
C22 Cr C1 92.5(2) . . ?
C21 Cr C1 88.3(3) . . ?
C20 Cr C1 179.5(3) . . ?
C19 Cr C1 95.5(3) . . ?
C18 Cr C1 88.0(3) . . ?
C9 O1 C2 105.0(4) . . ?
C8 O3 C10 115.2(5) . . ?
C1 O4 C16 124.2(5) . . ?
O4 C1 C2 104.3(5) . . ?
O4 C1 Cr 130.2(4) . . ?
C2 C1 Cr 125.4(4) . . ?
C3 C2 O1 110.5(5) . . ?
C3 C2 C1 132.9(5) . . ?
O1 C2 C1 116.6(5) . . ?
C2 C3 C4 107.5(5) . . ?
C5 C4 C9 118.9(5) . . ?
C5 C4 C3 135.4(6) . . ?
C9 C4 C3 105.6(5) . . ?
O2 C5 C4 122.3(5) . . ?
O2 C5 C6 117.7(5) . . ?
C4 C5 C6 119.9(6) . . ?
C5 C6 C7 119.8(5) . . ?
C5 C6 C14 117.9(5) . . ?
C7 C6 C14 122.3(5) . . ?
C8 C7 C6 120.7(5) . . ?
C8 C7 C12 118.2(6) . . ?
C6 C7 C12 121.0(5) . . ?
C9 C8 O3 121.0(5) . . ?
C9 C8 C7 117.0(5) . . ?
O3 C8 C7 121.9(5) . . ?
C8 C9 O1 124.9(5) . . ?
C8 C9 C4 123.8(5) . . ?
O1 C9 C4 111.3(5) . . ?
O3 C10 C11 112.8(6) . . ?
C7 C12 C13 115.4(5) . . ?
C6 C14 C15 112.6(6) . . ?
O4 C16 C17 107.5(6) . . ?
O5 C18 Cr 176.5(6) . . ?
O6 C19 Cr 173.4(6) . . ?
O7 C20 Cr 178.8(6) . . ?
O8 C21 Cr 178.1(6) . . ?
O9 C22 Cr 174.2(6) . . ?

loop_
_geom_bond_atom_site_label_1
_geom_bond_atom_site_label_2
_geom_bond_distance
_geom_bond_site_symmetry_2
_geom_bond_publ_flag
Cr C22 1.877(7) . ?
Cr C21 1.880(8) . ?
Cr C20 1.885(8) . ?
Cr C19 1.889(8) . ?
Cr C18 1.889(8) . ?
Cr C1 2.051(7) . ?
O1 C9 1.385(7) . ?
O1 C2 1.398(7) . ?
O2 C5 1.375(7) . ?
O3 C8 1.388(7) . ?
O3 C10 1.452(8) . ?
O4 C1 1.329(7) . ?
O4 C16 1.456(7) . ?
O5 C18 1.151(8) . ?
O6 C19 1.162(8) . ?
O7 C20 1.148(8) . ?
O8 C21 1.164(8) . ?
O9 C22 1.150(7) . ?
C1 C2 1.452(8) . ?
C2 C3 1.371(8) . ?
C3 C4 1.422(8) . ?
C4 C5 1.391(9) . ?
C4 C9 1.387(8) . ?
C5 C6 1.397(8) . ?
C6 C7 1.427(8) . ?
C6 C14 1.513(9) . ?
C7 C8 1.397(8) . ?
C7 C12 1.519(8) . ?
C8 C9 1.393(8) . ?
C10 C11 1.480(11) . ?
C12 C13 1.511(9) . ?
C14 C15 1.525(9) . ?
C16 C17 1.486(10) . ?
